data_1514572
loop_
_publ_author_name
'Jones, Matthew B.'
'Gaunt, Andrew J.'
'Gordon, John C.'
'Kaltsoyannis, Nikolas'
'Neu, Mary P.'
'Scott, Brian L.'

_publ_section_title
;
 Uncovering f-element bonding differences and electronic structure in a
 series of 1&#x2009;:&#x2009;3 and 1&#x2009;:&#x2009;4 complexes with a
 diselenophosphinate ligand
;
_journal_issue 3
_journal_name_full 'Chemical Science'
_journal_page_first 1189
_journal_paper_doi 10.1039/c2sc21806b
_journal_volume 4
_journal_year 2013
_chemical_formula_sum 'C47 H53 Nd O2 P3 Se6'
_chemical_formula_weight 1360.80
_chemical_name_systematic
;
?
;
_space_group_IT_number 137
_symmetry_cell_setting tetragonal
_symmetry_space_group_name_Hall '-P 4ac 2a'
_symmetry_space_group_name_H-M 'P 42/n m c :2'
_atom_sites_solution_hydrogens geom
_atom_sites_solution_primary direct
_atom_sites_solution_secondary difmap
_audit_creation_method SHELXL-97
_cell_angle_alpha 90.00
_cell_angle_beta 90.00
_cell_angle_gamma 90.00
_cell_formula_units_Z 8
_cell_length_a 31.4695(18)
_cell_length_b 31.4695(18)
_cell_length_c 10.6442(12)
_cell_measurement_temperature 120(1)
_cell_volume 10541.3(15)
_computing_cell_refinement 'SAINT+, v. 7.66a (Bruker AXS, 2009)'
_computing_data_collection 'APEX II, v. 7.0 (Bruker AXS, 2009)'
_computing_data_reduction 'SAINT+, v. 7.66a (Bruker AXS, 2009)'
_computing_molecular_graphics 'SHELXTL, v. 6.14, (Bruker AXS, 2000)'
_computing_publication_material 'SHELXTL, v. 6.14, (Bruker AXS, 2000)'
_computing_structure_refinement 'SHELXL-97 (Sheldrick, 1997)'
_computing_structure_solution 'SHELXS-97 (Sheldrick, 1990)'
_diffrn_ambient_temperature 120(1)
_diffrn_measured_fraction_theta_full 1.000
_diffrn_measured_fraction_theta_max 0.999
_diffrn_measurement_device_type 'Bruker D8 with APEXII CCD'
_diffrn_measurement_method '\w scans'
_diffrn_radiation_monochromator graphite
_diffrn_radiation_source 'fine-focus sealed tube'
_diffrn_radiation_type MoK\a
_diffrn_radiation_wavelength 0.71073
_diffrn_reflns_av_R_equivalents 0.0734
_diffrn_reflns_av_sigmaI/netI 0.0318
_diffrn_reflns_limit_h_max 34
_diffrn_reflns_limit_h_min -38
_diffrn_reflns_limit_k_max 38
_diffrn_reflns_limit_k_min -38
_diffrn_reflns_limit_l_max 13
_diffrn_reflns_limit_l_min -13
_diffrn_reflns_number 75919
_diffrn_reflns_theta_full 25.00
_diffrn_reflns_theta_max 25.84
_diffrn_reflns_theta_min 1.83
_diffrn_standards_decay_% 0
_diffrn_standards_interval_count 0
_diffrn_standards_interval_time 0
_diffrn_standards_number 0
_exptl_absorpt_coefficient_mu 5.254
_exptl_absorpt_correction_T_max 0.5713
_exptl_absorpt_correction_T_min 0.5267
_exptl_absorpt_correction_type multi-scan
_exptl_absorpt_process_details 'SADABS v. 1 (Sheldrick, 2008)'
_exptl_crystal_colour 'light purple'
_exptl_crystal_density_diffrn 1.715
_exptl_crystal_density_method 'not measured'
_exptl_crystal_description block
_exptl_crystal_F_000 5280
_exptl_crystal_size_max 0.14
_exptl_crystal_size_mid 0.14
_exptl_crystal_size_min 0.12
_platon_squeeze_details
;
;
_refine_diff_density_max 0.795
_refine_diff_density_min -0.750
_refine_diff_density_rms 0.102
_refine_ls_extinction_method none
_refine_ls_goodness_of_fit_ref 1.346
_refine_ls_hydrogen_treatment constr
_refine_ls_matrix_type full
_refine_ls_number_parameters 262
_refine_ls_number_reflns 5291
_refine_ls_number_restraints 2
_refine_ls_restrained_S_all 1.352
_refine_ls_R_factor_all 0.0521
_refine_ls_R_factor_gt 0.0381
_refine_ls_shift/su_max 0.002
_refine_ls_shift/su_mean 0.000
_refine_ls_structure_factor_coef Fsqd
_refine_ls_weighting_details 'calc w=1/[\s^2^(Fo^2^)+(0.0300P)^2^+0.0000P] where P=(Fo^2^+2Fc^2^)/3'
_refine_ls_weighting_scheme calc
_refine_ls_wR_factor_gt 0.0732
_refine_ls_wR_factor_ref 0.0760
_reflns_number_gt 4561
_reflns_number_total 5291
_reflns_threshold_expression >2sigma(I)
_cod_data_source_file c2sc21806b.txt
_cod_data_source_block apx1320s
_cod_original_sg_symbol_H-M 'P 42/nmc'
_cod_database_code 1514572

loop_
_symmetry_equiv_pos_as_xyz
'x, y, z'
'-x+1/2, -y+1/2, z'
'-y+1/2, x, z+1/2'
'y, -x+1/2, z+1/2'
'-x, y+1/2, -z'
'x+1/2, -y, -z'
'y+1/2, x+1/2, -z+1/2'
'-y, -x, -z+1/2'
'-x, -y, -z'
'x-1/2, y-1/2, -z'
'y-1/2, -x, -z-1/2'
'-y, x-1/2, -z-1/2'
'x, -y-1/2, z'
'-x-1/2, y, z'
'-y-1/2, -x-1/2, z-1/2'
'y, x, z-1/2'

loop_
_atom_site_label
_atom_site_type_symbol
_atom_site_fract_x
_atom_site_fract_y
_atom_site_fract_z
_atom_site_U_iso_or_equiv
_atom_site_adp_type
_atom_site_occupancy
_atom_site_symmetry_multiplicity
_atom_site_calc_flag
_atom_site_refinement_flags
Nd1 Nd 0.7500 0.500204(10) 0.04385(3) 0.01651(9) Uani 1 2 d S
Se1 Se 0.697457(13) 0.460317(14) -0.16732(4) 0.02235(11) Uani 1 1 d .
Se2 Se 0.657027(12) 0.506888(13) 0.11207(4) 0.02072(11) Uani 1 1 d .
Se3 Se 0.7500 0.59183(2) 0.15382(5) 0.02790(16) Uani 1 2 d S
Se4 Se 0.7500 0.496748(19) 0.33543(5) 0.02460(15) Uani 1 2 d S
P1 P 0.64126(3) 0.47316(3) -0.05893(9) 0.0175(2) Uani 1 1 d .
P2 P 0.7500 0.56496(5) 0.33983(14) 0.0226(4) Uani 1 2 d S
O1 O 0.7500 0.55626(13) -0.1160(4) 0.0286(10) Uani 1 2 d S
O2 O 0.7500 0.42439(12) 0.1229(4) 0.0244(9) Uani 1 2 d S
C1 C 0.60296(12) 0.50295(13) -0.1510(4) 0.0190(9) Uani 1 1 d .
C2 C 0.58799(13) 0.54210(13) -0.1132(4) 0.0261(10) Uani 1 1 d .
H2 H 0.5980 0.5542 -0.0393 0.031 Uiso 1 1 calc R
C3 C 0.55798(14) 0.56362(14) -0.1850(4) 0.0322(11) Uani 1 1 d .
H3 H 0.5478 0.5899 -0.1587 0.039 Uiso 1 1 calc R
C4 C 0.54357(13) 0.54601(14) -0.2938(4) 0.0295(11) Uani 1 1 d .
H4 H 0.5233 0.5603 -0.3411 0.035 Uiso 1 1 calc R
C5 C 0.55855(14) 0.50733(14) -0.3349(4) 0.0313(11) Uani 1 1 d .
H5 H 0.5489 0.4960 -0.4104 0.038 Uiso 1 1 calc R
C6 C 0.58787(13) 0.48551(13) -0.2640(4) 0.0264(10) Uani 1 1 d .
H6 H 0.5977 0.4592 -0.2910 0.032 Uiso 1 1 calc R
C7 C 0.61393(12) 0.42385(13) -0.0219(4) 0.0205(9) Uani 1 1 d .
C8 C 0.58072(14) 0.42375(14) 0.0647(4) 0.0313(11) Uani 1 1 d .
H8 H 0.5731 0.4489 0.1044 0.038 Uiso 1 1 calc R
C9 C 0.55899(16) 0.38681(16) 0.0925(4) 0.0393(12) Uani 1 1 d .
H9 H 0.5370 0.3872 0.1509 0.047 Uiso 1 1 calc R
C10 C 0.56984(16) 0.34935(15) 0.0340(5) 0.0403(13) Uani 1 1 d .
H10 H 0.5551 0.3245 0.0521 0.048 Uiso 1 1 calc R
C11 C 0.60274(16) 0.34887(15) -0.0519(5) 0.0387(12) Uani 1 1 d .
H11 H 0.6102 0.3235 -0.0909 0.046 Uiso 1 1 calc R
C12 C 0.62457(14) 0.38562(13) -0.0803(4) 0.0274(10) Uani 1 1 d .
H12 H 0.6465 0.3849 -0.1388 0.033 Uiso 1 1 calc R
C13 C 0.79553(13) 0.58495(14) 0.4268(4) 0.0268(10) Uani 1 1 d .
C14 C 0.80654(18) 0.62724(17) 0.4223(5) 0.0539(16) Uani 1 1 d .
H14 H 0.7916 0.6453 0.3691 0.065 Uiso 1 1 calc R
C15 C 0.83887(18) 0.64360(18) 0.4936(6) 0.0623(17) Uani 1 1 d .
H15 H 0.8452 0.6724 0.4895 0.075 Uiso 1 1 calc R
C16 C 0.86196(17) 0.61749(19) 0.5712(5) 0.0503(15) Uani 1 1 d .
H16 H 0.8837 0.6285 0.6205 0.060 Uiso 1 1 calc R
C17 C 0.85256(15) 0.57520(18) 0.5751(4) 0.0397(13) Uani 1 1 d .
H17 H 0.8687 0.5573 0.6255 0.048 Uiso 1 1 calc R
C18 C 0.81931(15) 0.55842(16) 0.5050(4) 0.0341(11) Uani 1 1 d .
H18 H 0.8129 0.5296 0.5102 0.041 Uiso 1 1 calc R
C19 C 0.71306(15) 0.40055(15) 0.1611(5) 0.0439(13) Uani 1 1 d .
H19A H 0.7000 0.3870 0.0889 0.053 Uiso 1 1 calc R
H19B H 0.6923 0.4192 0.1997 0.053 Uiso 1 1 calc R
C20 C 0.72752(12) 0.3681(2) 0.2524(7) 0.108(3) Uani 1 1 d D
H20A H 0.7169 0.3749 0.3357 0.130 Uiso 1 1 calc R
H20B H 0.7169 0.3403 0.2287 0.130 Uiso 1 1 calc R
C21 C 0.71262(18) 0.57814(17) -0.1603(6) 0.0659(19) Uani 1 1 d .
H21A H 0.6929 0.5830 -0.0918 0.079 Uiso 1 1 calc R
H21B H 0.6984 0.5616 -0.2248 0.079 Uiso 1 1 calc R
C22 C 0.72794(13) 0.6192(2) -0.2124(9) 0.135(4) Uani 1 1 d D
H22A H 0.7174 0.6228 -0.2974 0.161 Uiso 1 1 calc R
H22B H 0.7174 0.6425 -0.1616 0.161 Uiso 1 1 calc R

loop_
_atom_site_aniso_label
_atom_site_aniso_U_11
_atom_site_aniso_U_22
_atom_site_aniso_U_33
_atom_site_aniso_U_23
_atom_site_aniso_U_13
_atom_site_aniso_U_12
Nd1 0.01476(17) 0.02105(18) 0.01371(15) -0.00160(13) 0.000 0.000
Se1 0.0149(2) 0.0323(3) 0.0199(2) -0.00779(18) 0.00074(17) -0.00022(18)
Se2 0.0164(2) 0.0278(2) 0.0179(2) -0.00450(18) 0.00189(17) 0.00008(18)
Se3 0.0417(4) 0.0246(3) 0.0174(3) -0.0009(3) 0.000 0.000
Se4 0.0311(4) 0.0253(3) 0.0174(3) -0.0003(3) 0.000 0.000
P1 0.0143(5) 0.0203(6) 0.0179(5) 0.0001(4) -0.0004(4) -0.0001(4)
P2 0.0254(9) 0.0252(9) 0.0173(8) -0.0028(7) 0.000 0.000
O1 0.036(3) 0.027(2) 0.023(2) 0.0051(19) 0.000 0.000
O2 0.027(2) 0.019(2) 0.027(2) 0.0083(18) 0.000 0.000
C1 0.014(2) 0.025(2) 0.018(2) 0.0049(18) 0.0023(16) -0.0015(18)
C2 0.032(3) 0.029(3) 0.017(2) -0.0002(19) 0.0034(19) 0.007(2)
C3 0.037(3) 0.029(3) 0.030(3) 0.004(2) 0.009(2) 0.017(2)
C4 0.018(2) 0.037(3) 0.034(3) 0.017(2) -0.001(2) 0.008(2)
C5 0.036(3) 0.028(3) 0.029(2) 0.005(2) -0.013(2) -0.004(2)
C6 0.025(2) 0.021(2) 0.033(3) -0.0013(19) -0.008(2) 0.0014(19)
C7 0.017(2) 0.024(2) 0.020(2) 0.0043(18) -0.0035(17) -0.0032(18)
C8 0.033(3) 0.030(3) 0.031(3) 0.004(2) 0.003(2) -0.006(2)
C9 0.040(3) 0.046(3) 0.032(3) 0.013(2) 0.003(2) -0.013(3)
C10 0.047(3) 0.032(3) 0.043(3) 0.017(2) -0.018(3) -0.018(2)
C11 0.053(3) 0.021(3) 0.042(3) -0.003(2) -0.009(3) -0.006(2)
C12 0.029(3) 0.024(2) 0.029(2) 0.0015(19) -0.006(2) 0.001(2)
C13 0.024(2) 0.032(3) 0.024(2) -0.0028(19) -0.0001(19) -0.003(2)
C14 0.066(4) 0.043(3) 0.053(4) 0.007(3) -0.026(3) -0.015(3)
C15 0.064(4) 0.050(4) 0.074(4) 0.008(3) -0.026(3) -0.024(3)
C16 0.038(3) 0.066(4) 0.046(3) -0.010(3) -0.009(3) -0.010(3)
C17 0.028(3) 0.064(4) 0.027(3) -0.001(3) -0.008(2) 0.011(3)
C18 0.031(3) 0.041(3) 0.031(3) -0.002(2) 0.001(2) 0.004(2)
C19 0.035(3) 0.035(3) 0.062(3) 0.015(3) -0.001(3) -0.002(2)
C20 0.061(4) 0.101(6) 0.163(7) 0.104(5) 0.049(4) 0.033(4)
C21 0.065(4) 0.040(4) 0.093(5) 0.036(3) -0.035(4) -0.009(3)
C22 0.088(6) 0.066(5) 0.250(11) 0.102(6) -0.020(6) -0.009(4)

loop_
_atom_type_symbol
_atom_type_description
_atom_type_scat_dispersion_real
_atom_type_scat_dispersion_imag
_atom_type_scat_source
C C 0.0033 0.0016 'International Tables Vol C Tables 4.2.6.8 and 6.1.1.4'
H H 0.0000 0.0000 'International Tables Vol C Tables 4.2.6.8 and 6.1.1.4'
O O 0.0106 0.0060 'International Tables Vol C Tables 4.2.6.8 and 6.1.1.4'
P P 0.1023 0.0942 'International Tables Vol C Tables 4.2.6.8 and 6.1.1.4'
Se Se -0.0929 2.2259 'International Tables Vol C Tables 4.2.6.8 and 6.1.1.4'
Nd Nd -0.1943 3.0179 'International Tables Vol C Tables 4.2.6.8 and 6.1.1.4'

loop_
_geom_angle_atom_site_label_1
_geom_angle_atom_site_label_2
_geom_angle_atom_site_label_3
_geom_angle
_geom_angle_site_symmetry_1
_geom_angle_site_symmetry_3
O1 Nd1 O2 155.46(13) . .
O1 Nd1 Se2 96.70(2) . .
O2 Nd1 Se2 89.18(2) . .
O1 Nd1 Se2 96.70(2) . 14_755
O2 Nd1 Se2 89.18(2) . 14_755
Se2 Nd1 Se2 151.029(18) . 14_755
O1 Nd1 Se1 77.60(8) . 14_755
O2 Nd1 Se1 81.80(8) . 14_755
Se2 Nd1 Se1 136.741(13) . 14_755
Se2 Nd1 Se1 71.448(12) 14_755 14_755
O1 Nd1 Se1 77.60(8) . .
O2 Nd1 Se1 81.80(8) . .
Se2 Nd1 Se1 71.448(11) . .
Se2 Nd1 Se1 136.741(13) 14_755 .
Se1 Nd1 Se1 65.420(17) 14_755 .
O1 Nd1 Se4 135.97(10) . .
O2 Nd1 Se4 68.57(9) . .
Se2 Nd1 Se4 76.251(9) . .
Se2 Nd1 Se4 76.252(9) 14_755 .
Se1 Nd1 Se4 136.041(13) 14_755 .
Se1 Nd1 Se4 136.039(13) . .
O1 Nd1 Se3 66.06(9) . .
O2 Nd1 Se3 138.49(9) . .
Se2 Nd1 Se3 81.091(10) . .
Se2 Nd1 Se3 81.091(10) 14_755 .
Se1 Nd1 Se3 131.026(14) 14_755 .
Se1 Nd1 Se3 131.027(13) . .
Se4 Nd1 Se3 69.914(17) . .
P1 Se1 Nd1 88.46(3) . .
P1 Se2 Nd1 89.18(3) . .
P2 Se3 Nd1 88.97(5) . .
P2 Se4 Nd1 89.24(4) . .
C1 P1 C7 104.12(18) . .
C1 P1 Se1 110.73(13) . .
C7 P1 Se1 110.19(14) . .
C1 P1 Se2 110.67(14) . .
C7 P1 Se2 110.16(13) . .
Se1 P1 Se2 110.79(5) . .
C13 P2 C13 104.0(3) 14_755 .
C13 P2 Se4 110.92(15) 14_755 .
C13 P2 Se4 110.92(15) . .
C13 P2 Se3 109.40(15) 14_755 .
C13 P2 Se3 109.40(15) . .
Se4 P2 Se3 111.87(7) . .
C21 O1 C21 109.3(5) 14_755 .
C21 O1 Nd1 124.8(3) 14_755 .
C21 O1 Nd1 124.8(3) . .
C19 O2 C19 107.4(4) . 14_755
C19 O2 Nd1 125.8(2) . .
C19 O2 Nd1 125.8(2) 14_755 .
C2 C1 C6 118.9(4) . .
C2 C1 P1 122.1(3) . .
C6 C1 P1 119.0(3) . .
C1 C2 C3 120.5(4) . .
C4 C3 C2 119.7(4) . .
C3 C4 C5 121.1(4) . .
C6 C5 C4 119.8(4) . .
C5 C6 C1 120.1(4) . .
C8 C7 C12 118.2(4) . .
C8 C7 P1 120.0(3) . .
C12 C7 P1 121.7(3) . .
C9 C8 C7 121.0(4) . .
C10 C9 C8 120.1(5) . .
C9 C10 C11 119.7(4) . .
C12 C11 C10 120.6(5) . .
C11 C12 C7 120.4(4) . .
C14 C13 C18 117.6(4) . .
C14 C13 P2 121.0(4) . .
C18 C13 P2 121.3(3) . .
C15 C14 C13 122.1(5) . .
C14 C15 C16 120.1(5) . .
C17 C16 C15 119.2(5) . .
C16 C17 C18 121.2(5) . .
C17 C18 C13 119.8(5) . .
O2 C19 C20 107.2(4) . .
C20 C20 C19 107.9(2) 14_755 .
O1 C21 C22 105.8(4) . .
C22 C22 C21 108.9(3) 14_755 .

loop_
_geom_bond_atom_site_label_1
_geom_bond_atom_site_label_2
_geom_bond_distance
_geom_bond_site_symmetry_2
Nd1 O1 2.451(4) .
Nd1 O2 2.530(4) .
Nd1 Se2 3.0219(4) .
Nd1 Se2 3.0220(4) 14_755
Nd1 Se1 3.0597(5) 14_755
Nd1 Se1 3.0598(5) .
Nd1 Se4 3.1055(7) .
Nd1 Se3 3.1119(7) .
Se1 P1 2.1499(11) .
Se2 P1 2.1646(11) .
Se3 P2 2.1530(16) .
Se4 P2 2.1472(17) .
P1 C1 1.814(4) .
P1 C7 1.817(4) .
P2 C13 1.818(4) 14_755
P2 C13 1.818(4) .
O1 C21 1.442(5) 14_755
O1 C21 1.442(5) .
O2 C19 1.442(5) .
O2 C19 1.442(5) 14_755
C1 C2 1.379(5) .
C1 C6 1.405(5) .
C2 C3 1.390(6) .
C3 C4 1.362(6) .
C4 C5 1.376(6) .
C5 C6 1.375(6) .
C7 C8 1.394(6) .
C7 C12 1.395(6) .
C8 C9 1.381(6) .
C9 C10 1.377(7) .
C10 C11 1.381(7) .
C11 C12 1.379(6) .
C13 C14 1.376(6) .
C13 C18 1.397(6) .
C14 C15 1.370(7) .
C15 C16 1.373(7) .
C16 C17 1.364(7) .
C17 C18 1.389(6) .
C19 C20 1.481(7) .
C20 C20 1.415(8) 14_755
C21 C22 1.486(7) .
C22 C22 1.389(8) 14_755

loop_
_platon_squeeze_void_nr
_platon_squeeze_void_average_x
_platon_squeeze_void_average_y
_platon_squeeze_void_average_z
_platon_squeeze_void_volume
_platon_squeeze_void_count_electrons
_platon_squeeze_void_content
1 0.250 0.750 0.229 544 140 hexane
2 0.250 0.250 0.473 284 80 hexane
3 0.750 0.250 0.768 544 138 hexane
4 0.750 0.750 0.524 284 78 hexane
